data_4106390
loop_
_publ_author_name
'Scott P. Semproni'
'Emil Lobkovsky'
'Paul J. Chirik'

_publ_section_title
;
 Dinitrogen Silylation and Cleavage with a Hafnocene Complex
;
_journal_name_full 'Journal of the American Chemical Society'
_journal_page_first 10406
_journal_page_last 10409
_journal_paper_doi 10.1021/ja2042595
_journal_volume 133
_journal_year 2011
_chemical_formula_moiety 'C45 H69 Hf2 N3 Si'
_chemical_formula_sum 'C45 H69 Hf2 N3 Si'
_chemical_formula_weight 1037.10
_chemical_name_systematic
; 
 ? 
;
_space_group_IT_number 14
_symmetry_cell_setting monoclinic
_symmetry_space_group_name_Hall '-P 2ybc'
_symmetry_space_group_name_H-M 'P 1 21/c 1'
_atom_sites_solution_hydrogens geom
_atom_sites_solution_primary direct
_atom_sites_solution_secondary difmap
_audit_creation_method SHELXL-97
_cell_angle_alpha 90.00
_cell_angle_beta 92.510(4)
_cell_angle_gamma 90.00
_cell_formula_units_Z 4
_cell_length_a 11.4624(8)
_cell_length_b 20.4735(14)
_cell_length_c 17.7603(14)
_cell_measurement_reflns_used 9914
_cell_measurement_temperature 173(2)
_cell_measurement_theta_max 31.00
_cell_measurement_theta_min 2.30
_cell_volume 4163.9(5)
_computing_cell_refinement 'Bruker SAINT+'
_computing_data_collection 'Bruker APEX2'
_computing_data_reduction 'Bruker SAINT+'
_computing_molecular_graphics 'Bruker SHELXTL'
_computing_publication_material 'Bruker SHELXTL'
_computing_structure_refinement 'SHELXL-97 (Sheldrick, 1997)'
_computing_structure_solution 'SHELXS-97 (Sheldrick, 1990)'
_diffrn_ambient_temperature 173(2)
_diffrn_measured_fraction_theta_full 0.997
_diffrn_measured_fraction_theta_max 0.997
_diffrn_measurement_device_type 'Bruker X8 APEX II diffractometer'
_diffrn_measurement_method 'phi and omega scans'
_diffrn_radiation_monochromator graphite
_diffrn_radiation_source 'fine-focus sealed tube'
_diffrn_radiation_type MoK\a
_diffrn_radiation_wavelength 0.71073
_diffrn_reflns_av_R_equivalents 0.0373
_diffrn_reflns_av_sigmaI/netI 0.0392
_diffrn_reflns_limit_h_max 16
_diffrn_reflns_limit_h_min -16
_diffrn_reflns_limit_k_max 28
_diffrn_reflns_limit_k_min -26
_diffrn_reflns_limit_l_max 25
_diffrn_reflns_limit_l_min -25
_diffrn_reflns_number 46668
_diffrn_reflns_theta_full 30.51
_diffrn_reflns_theta_max 30.51
_diffrn_reflns_theta_min 1.52
_diffrn_standards_number 0
_exptl_absorpt_coefficient_mu 5.046
_exptl_absorpt_correction_T_max 0.8842
_exptl_absorpt_correction_T_min 0.4318
_exptl_absorpt_correction_type multi-scan
_exptl_absorpt_process_details SADABS
_exptl_crystal_colour red
_exptl_crystal_density_diffrn 1.654
_exptl_crystal_description plate
_exptl_crystal_F_000 2072
_exptl_crystal_size_max 0.20
_exptl_crystal_size_mid 0.10
_exptl_crystal_size_min 0.03
_refine_diff_density_max 2.353
_refine_diff_density_min -1.200
_refine_diff_density_rms 0.150
_refine_ls_extinction_method none
_refine_ls_goodness_of_fit_ref 1.054
_refine_ls_hydrogen_treatment mixed
_refine_ls_matrix_type full
_refine_ls_number_parameters 482
_refine_ls_number_reflns 12685
_refine_ls_number_restraints 16
_refine_ls_restrained_S_all 1.057
_refine_ls_R_factor_all 0.0494
_refine_ls_R_factor_gt 0.0367
_refine_ls_shift/su_max 0.156
_refine_ls_shift/su_mean 0.003
_refine_ls_structure_factor_coef Fsqd
_refine_ls_weighting_details 'calc w=1/[\s^2^(Fo^2^)+(0.0321P)^2^+14.8346P] where P=(Fo^2^+2Fc^2^)/3'
_refine_ls_weighting_scheme calc
_refine_ls_wR_factor_gt 0.0824
_refine_ls_wR_factor_ref 0.0878
_reflns_number_gt 10494
_reflns_number_total 12685
_reflns_threshold_expression >2sigma(I)
_cod_data_source_file ja2042595_si_001_3.cif
_cod_data_source_block sps10
_cod_database_code 4106390

loop_
_symmetry_equiv_pos_as_xyz
'x, y, z'
'-x, y+1/2, -z+1/2'
'-x, -y, -z'
'x, -y-1/2, z-1/2'

loop_
_atom_site_label
_atom_site_type_symbol
_atom_site_fract_x
_atom_site_fract_y
_atom_site_fract_z
_atom_site_U_iso_or_equiv
_atom_site_adp_type
_atom_site_occupancy
_atom_site_symmetry_multiplicity
_atom_site_calc_flag
_atom_site_refinement_flags
Hf1 Hf 0.954299(14) 0.482245(8) 1.261452(10) 0.02014(5) Uani 1 1 d .
Hf2 Hf 0.669140(14) 0.472740(8) 1.276677(10) 0.01802(5) Uani 1 1 d .
Si1 Si 0.85407(13) 0.64149(6) 1.17214(8) 0.0311(3) Uani 1 1 d D
H2SI H 0.799(5) 0.681(3) 1.225(3) 0.044(17) Uiso 1 1 d D
H1SI H 0.963(4) 0.669(3) 1.157(4) 0.07(2) Uiso 1 1 d D
N1 N 0.7866(3) 0.52785(16) 1.2361(2) 0.0208(7) Uani 1 1 d .
N2 N 0.8774(3) 0.56445(18) 1.2053(2) 0.0261(8) Uani 1 1 d .
N3 N 0.8220(3) 0.41169(16) 1.3110(2) 0.0188(7) Uani 1 1 d .
C1 C 1.0459(4) 0.4754(3) 1.1336(3) 0.0328(11) Uani 1 1 d .
C2 C 0.9544(4) 0.4284(2) 1.1320(3) 0.0300(10) Uani 1 1 d .
H2A H 0.8866 0.4276 1.0946 0.036 Uiso 1 1 calc R
C3 C 0.9883(4) 0.3759(2) 1.1807(3) 0.0288(10) Uani 1 1 d .
C4 C 1.0967(4) 0.3915(2) 1.2152(3) 0.0285(10) Uani 1 1 d .
C5 C 1.1315(4) 0.4529(3) 1.1861(3) 0.0311(10) Uani 1 1 d .
H5A H 1.2110 0.4726 1.1942 0.037 Uiso 1 1 calc R
C6 C 1.0639(4) 0.4683(2) 1.3902(3) 0.0264(9) Uani 1 1 d .
C7 C 1.1439(4) 0.4987(2) 1.3437(3) 0.0310(10) Uani 1 1 d .
H7A H 1.2219 0.4804 1.3319 0.037 Uiso 1 1 calc R
C8 C 1.1043(4) 0.5622(2) 1.3238(3) 0.0301(10) Uani 1 1 d .
C9 C 0.9989(4) 0.5725(2) 1.3611(3) 0.0282(10) Uani 1 1 d .
C10 C 0.9742(4) 0.5150(2) 1.4002(3) 0.0262(9) Uani 1 1 d .
H10A H 0.9109 0.5104 1.4369 0.031 Uiso 1 1 calc R
C11 C 0.5781(4) 0.5678(2) 1.3443(3) 0.0287(10) Uani 1 1 d .
C12 C 0.4895(4) 0.5196(2) 1.3443(3) 0.0311(10) Uani 1 1 d .
H12A H 0.4094 0.5248 1.3203 0.037 Uiso 1 1 calc R
C13 C 0.5247(4) 0.4679(2) 1.3926(3) 0.0281(9) Uani 1 1 d .
C14 C 0.6381(4) 0.4842(2) 1.4232(3) 0.0257(9) Uani 1 1 d .
C15 C 0.6697(4) 0.5450(2) 1.3935(3) 0.0284(10) Uani 1 1 d .
H15A H 0.7374 0.5720 1.4126 0.034 Uiso 1 1 calc R
C16 C 0.5461(4) 0.3721(2) 1.2180(3) 0.0282(10) Uani 1 1 d .
C17 C 0.6363(4) 0.3892(2) 1.1689(3) 0.0282(10) Uani 1 1 d .
H17A H 0.6969 0.3584 1.1512 0.034 Uiso 1 1 calc R
C18 C 0.6110(4) 0.4509(2) 1.1368(3) 0.0253(9) Uani 1 1 d .
C19 C 0.5098(4) 0.4746(2) 1.1699(3) 0.0294(10) Uani 1 1 d .
C20 C 0.4693(4) 0.4243(2) 1.2177(3) 0.0309(10) Uani 1 1 d .
H20A H 0.3929 0.4247 1.2429 0.037 Uiso 1 1 calc R
C21 C 1.0581(5) 0.5347(3) 1.0847(4) 0.0477(15) Uani 1 1 d .
H21A H 1.0948 0.5223 1.0379 0.072 Uiso 1 1 calc R
H21B H 1.1068 0.5673 1.1116 0.072 Uiso 1 1 calc R
H21C H 0.9808 0.5533 1.0726 0.072 Uiso 1 1 calc R
C22 C 0.9301(4) 0.3103(2) 1.1847(3) 0.0362(12) Uani 1 1 d .
H22A H 0.9416 0.2862 1.1379 0.054 Uiso 1 1 calc R
H22B H 0.8464 0.3163 1.1913 0.054 Uiso 1 1 calc R
H22C H 0.9645 0.2857 1.2274 0.054 Uiso 1 1 calc R
C23 C 1.1732(4) 0.3454(3) 1.2609(3) 0.0361(12) Uani 1 1 d .
H23A H 1.1244 0.3165 1.2903 0.054 Uiso 1 1 calc R
H23B H 1.2256 0.3704 1.2951 0.054 Uiso 1 1 calc R
H23C H 1.2196 0.3191 1.2270 0.054 Uiso 1 1 calc R
C24 C 1.0856(4) 0.4072(2) 1.4348(3) 0.0325(11) Uani 1 1 d .
H24A H 1.0994 0.3708 1.4005 0.049 Uiso 1 1 calc R
H24B H 1.0174 0.3975 1.4643 0.049 Uiso 1 1 calc R
H24C H 1.1543 0.4132 1.4690 0.049 Uiso 1 1 calc R
C25 C 1.1703(5) 0.6113(3) 1.2801(4) 0.0433(14) Uani 1 1 d .
H25A H 1.1161 0.6346 1.2454 0.065 Uiso 1 1 calc R
H25B H 1.2294 0.5890 1.2514 0.065 Uiso 1 1 calc R
H25C H 1.2085 0.6426 1.3150 0.065 Uiso 1 1 calc R
C26 C 0.9338(5) 0.6361(2) 1.3623(3) 0.0359(11) Uani 1 1 d .
H26A H 0.8527 0.6291 1.3444 0.054 Uiso 1 1 calc R
H26B H 0.9709 0.6676 1.3294 0.054 Uiso 1 1 calc R
H26C H 0.9353 0.6531 1.4139 0.054 Uiso 1 1 calc R
C27 C 0.5684(5) 0.6338(2) 1.3076(4) 0.0414(13) Uani 1 1 d .
H27A H 0.6449 0.6553 1.3104 0.062 Uiso 1 1 calc R
H27B H 0.5120 0.6605 1.3338 0.062 Uiso 1 1 calc R
H27C H 0.5422 0.6287 1.2547 0.062 Uiso 1 1 calc R
C28 C 0.4534(5) 0.4101(3) 1.4149(3) 0.0377(12) Uani 1 1 d .
H28A H 0.4271 0.4164 1.4661 0.057 Uiso 1 1 calc R
H28B H 0.5012 0.3705 1.4132 0.057 Uiso 1 1 calc R
H28C H 0.3854 0.4056 1.3799 0.057 Uiso 1 1 calc R
C29 C 0.6990(4) 0.4492(2) 1.4875(3) 0.0322(10) Uani 1 1 d .
H29A H 0.7830 0.4477 1.4796 0.048 Uiso 1 1 calc R
H29B H 0.6686 0.4045 1.4905 0.048 Uiso 1 1 calc R
H29C H 0.6852 0.4723 1.5346 0.048 Uiso 1 1 calc R
C30 C 0.5253(5) 0.3062(2) 1.2523(4) 0.0400(13) Uani 1 1 d .
H30A H 0.4764 0.2799 1.2173 0.060 Uiso 1 1 calc R
H30B H 0.4858 0.3116 1.2997 0.060 Uiso 1 1 calc R
H30C H 0.6003 0.2841 1.2621 0.060 Uiso 1 1 calc R
C31 C 0.6738(4) 0.4843(2) 1.0752(3) 0.0312(10) Uani 1 1 d .
H31A H 0.7413 0.5080 1.0970 0.047 Uiso 1 1 calc R
H31B H 0.6207 0.5150 1.0489 0.047 Uiso 1 1 calc R
H31C H 0.7002 0.4516 1.0394 0.047 Uiso 1 1 calc R
C32 C 0.4437(5) 0.5356(3) 1.1468(3) 0.0368(12) Uani 1 1 d .
H32A H 0.4979 0.5675 1.1266 0.055 Uiso 1 1 calc R
H32B H 0.4070 0.5542 1.1908 0.055 Uiso 1 1 calc R
H32C H 0.3834 0.5247 1.1081 0.055 Uiso 1 1 calc R
C33 C 0.7599(6) 0.6544(2) 1.0839(3) 0.0491(16) Uani 1 1 d D
H33A H 0.6891 0.6276 1.0932 0.059 Uiso 1 1 calc R
C34 C 0.7129(11) 0.7220(5) 1.0796(5) 0.122(5) Uani 1 1 d D
H34A H 0.7794 0.7528 1.0801 0.147 Uiso 1 1 calc R
H34B H 0.6690 0.7304 1.1254 0.147 Uiso 1 1 calc R
C35 C 0.6334(10) 0.7366(6) 1.0111(5) 0.126(5) Uani 1 1 d D
H35A H 0.5589 0.7128 1.0159 0.151 Uiso 1 1 calc R
H35B H 0.6155 0.7839 1.0102 0.151 Uiso 1 1 calc R
C36 C 0.6832(9) 0.7186(4) 0.9404(4) 0.083(3) Uani 1 1 d D
H36A H 0.7560 0.7434 0.9330 0.099 Uiso 1 1 calc R
H36B H 0.6274 0.7278 0.8976 0.099 Uiso 1 1 calc R
C37 C 0.7083(11) 0.6458(5) 0.9461(5) 0.121(5) Uani 1 1 d D
H37A H 0.6346 0.6220 0.9538 0.145 Uiso 1 1 calc R
H37B H 0.7399 0.6303 0.8983 0.145 Uiso 1 1 calc R
C38 C 0.7956(7) 0.6307(4) 1.0110(4) 0.072(2) Uani 1 1 d D
H38A H 0.8069 0.5828 1.0141 0.087 Uiso 1 1 calc R
H38B H 0.8717 0.6506 1.0000 0.087 Uiso 1 1 calc R
C39 C 0.8516(4) 0.3588(2) 1.3445(3) 0.0222(8) Uani 1 1 d .
C40 C 0.7769(4) 0.3117(2) 1.3855(3) 0.0234(9) Uani 1 1 d .
H40A H 0.6958 0.3295 1.3867 0.028 Uiso 1 1 calc R
C41 C 0.7728(4) 0.2448(2) 1.3469(3) 0.0308(10) Uani 1 1 d .
H41A H 0.7425 0.2500 1.2942 0.037 Uiso 1 1 calc R
H41B H 0.8529 0.2269 1.3458 0.037 Uiso 1 1 calc R
C42 C 0.6951(5) 0.1968(2) 1.3878(4) 0.0432(14) Uani 1 1 d .
H42A H 0.6133 0.2124 1.3839 0.052 Uiso 1 1 calc R
H42B H 0.6982 0.1536 1.3629 0.052 Uiso 1 1 calc R
C43 C 0.7324(6) 0.1895(3) 1.4697(4) 0.0548(17) Uani 1 1 d .
H43A H 0.8090 0.1671 1.4737 0.066 Uiso 1 1 calc R
H43B H 0.6751 0.1618 1.4950 0.066 Uiso 1 1 calc R
C44 C 0.7419(6) 0.2556(3) 1.5096(3) 0.0469(15) Uani 1 1 d .
H44A H 0.7722 0.2494 1.5622 0.056 Uiso 1 1 calc R
H44B H 0.6637 0.2760 1.5110 0.056 Uiso 1 1 calc R
C45 C 0.8246(4) 0.3005(2) 1.4674(3) 0.0337(11) Uani 1 1 d .
H45A H 0.9030 0.2804 1.4668 0.040 Uiso 1 1 calc R
H45B H 0.8321 0.3430 1.4938 0.040 Uiso 1 1 calc R
H39 H 0.938(4) 0.344(2) 1.340(3) 0.027(13) Uiso 1 1 d .

loop_
_atom_site_aniso_label
_atom_site_aniso_U_11
_atom_site_aniso_U_22
_atom_site_aniso_U_33
_atom_site_aniso_U_23
_atom_site_aniso_U_13
_atom_site_aniso_U_12
Hf1 0.01697(8) 0.02068(9) 0.02256(9) 0.00343(7) -0.00166(6) -0.00201(6)
Hf2 0.01631(8) 0.01653(8) 0.02104(9) 0.00000(6) -0.00117(6) 0.00054(5)
Si1 0.0373(7) 0.0218(6) 0.0337(8) 0.0082(5) -0.0047(6) -0.0055(5)
N1 0.0211(16) 0.0178(16) 0.0232(19) 0.0020(14) -0.0024(13) -0.0007(12)
N2 0.0227(18) 0.0237(18) 0.032(2) 0.0082(16) -0.0016(15) -0.0046(14)
N3 0.0184(16) 0.0189(16) 0.0191(18) -0.0005(13) -0.0001(13) 0.0000(12)
C1 0.030(2) 0.043(3) 0.026(2) 0.004(2) 0.0056(19) 0.006(2)
C2 0.025(2) 0.041(3) 0.024(2) -0.004(2) -0.0006(18) 0.0060(18)
C3 0.024(2) 0.032(2) 0.031(3) -0.0059(19) 0.0036(18) 0.0038(17)
C4 0.021(2) 0.035(2) 0.029(3) -0.001(2) 0.0027(18) 0.0068(17)
C5 0.0169(19) 0.041(3) 0.036(3) 0.007(2) 0.0084(18) 0.0014(17)
C6 0.025(2) 0.027(2) 0.026(2) 0.0036(18) -0.0077(17) -0.0053(16)
C7 0.023(2) 0.034(2) 0.035(3) 0.005(2) -0.0092(19) -0.0064(18)
C8 0.025(2) 0.031(2) 0.034(3) 0.008(2) -0.0050(19) -0.0113(17)
C9 0.029(2) 0.026(2) 0.029(2) 0.0058(19) -0.0080(18) -0.0082(17)
C10 0.033(2) 0.025(2) 0.020(2) -0.0015(17) -0.0073(17) -0.0065(17)
C11 0.030(2) 0.024(2) 0.032(3) -0.0047(19) 0.0016(19) 0.0078(17)
C12 0.023(2) 0.031(2) 0.040(3) 0.000(2) 0.0040(19) 0.0041(17)
C13 0.025(2) 0.029(2) 0.031(3) -0.0004(19) 0.0061(18) 0.0033(17)
C14 0.032(2) 0.023(2) 0.022(2) -0.0063(17) 0.0029(17) 0.0041(16)
C15 0.035(2) 0.026(2) 0.025(2) -0.0061(18) 0.0006(19) 0.0010(18)
C16 0.026(2) 0.024(2) 0.033(3) 0.0003(18) -0.0081(19) -0.0047(16)
C17 0.028(2) 0.026(2) 0.030(3) -0.0057(19) -0.0091(18) 0.0016(17)
C18 0.026(2) 0.026(2) 0.024(2) -0.0068(18) -0.0044(17) 0.0010(16)
C19 0.023(2) 0.028(2) 0.036(3) -0.001(2) -0.0076(18) 0.0009(16)
C20 0.022(2) 0.029(2) 0.041(3) 0.004(2) -0.0064(19) -0.0039(17)
C21 0.044(3) 0.060(4) 0.040(3) 0.017(3) 0.011(3) 0.009(3)
C22 0.031(2) 0.033(3) 0.045(3) -0.013(2) 0.002(2) 0.0040(19)
C23 0.029(2) 0.036(3) 0.044(3) 0.007(2) 0.002(2) 0.0086(19)
C24 0.037(3) 0.029(2) 0.031(3) 0.003(2) -0.008(2) -0.0025(19)
C25 0.033(3) 0.041(3) 0.055(4) 0.013(3) 0.000(2) -0.012(2)
C26 0.047(3) 0.026(2) 0.034(3) 0.003(2) -0.002(2) -0.005(2)
C27 0.047(3) 0.024(2) 0.054(4) 0.001(2) -0.002(3) 0.007(2)
C28 0.033(3) 0.038(3) 0.043(3) 0.005(2) 0.013(2) 0.000(2)
C29 0.038(3) 0.034(3) 0.024(2) -0.001(2) 0.001(2) 0.000(2)
C30 0.040(3) 0.026(2) 0.053(4) 0.003(2) -0.012(3) -0.007(2)
C31 0.037(3) 0.034(3) 0.022(2) -0.0001(19) -0.0035(19) 0.0032(19)
C32 0.034(3) 0.035(3) 0.041(3) 0.005(2) -0.003(2) 0.012(2)
C33 0.092(5) 0.022(2) 0.032(3) 0.006(2) -0.014(3) 0.000(3)
C34 0.173(11) 0.141(9) 0.049(5) -0.012(6) -0.032(6) 0.103(9)
C35 0.122(9) 0.171(11) 0.081(7) 0.011(7) -0.028(7) 0.085(9)
C36 0.136(8) 0.069(5) 0.043(4) 0.020(4) -0.008(5) 0.041(5)
C37 0.181(12) 0.137(9) 0.041(5) -0.004(5) -0.021(6) 0.089(9)
C38 0.072(5) 0.074(5) 0.072(6) 0.009(4) 0.010(4) 0.016(4)
C39 0.0210(19) 0.0186(19) 0.027(2) -0.0030(16) -0.0011(16) -0.0004(14)
C40 0.0194(19) 0.021(2) 0.030(2) 0.0021(17) 0.0023(16) 0.0001(14)
C41 0.029(2) 0.020(2) 0.044(3) -0.002(2) 0.010(2) -0.0027(16)
C42 0.049(3) 0.022(2) 0.060(4) 0.002(2) 0.019(3) -0.006(2)
C43 0.057(4) 0.039(3) 0.069(5) 0.026(3) 0.012(3) 0.001(3)
C44 0.052(4) 0.052(4) 0.036(3) 0.022(3) 0.001(3) 0.000(3)
C45 0.033(3) 0.032(3) 0.036(3) 0.009(2) -0.003(2) 0.0004(19)

loop_
_atom_type_symbol
_atom_type_description
_atom_type_scat_dispersion_real
_atom_type_scat_dispersion_imag
_atom_type_scat_source
C C 0.0033 0.0016 'International Tables Vol C Tables 4.2.6.8 and 6.1.1.4'
H H 0.0000 0.0000 'International Tables Vol C Tables 4.2.6.8 and 6.1.1.4'
N N 0.0061 0.0033 'International Tables Vol C Tables 4.2.6.8 and 6.1.1.4'
Si Si 0.0817 0.0704 'International Tables Vol C Tables 4.2.6.8 and 6.1.1.4'
Hf Hf -0.5830 6.1852 'International Tables Vol C Tables 4.2.6.8 and 6.1.1.4'

loop_
_geom_angle_atom_site_label_1
_geom_angle_atom_site_label_2
_geom_angle_atom_site_label_3
_geom_angle
N2 Hf1 N1 38.39(13)
N2 Hf1 N3 114.22(13)
N1 Hf1 N3 75.88(13)
N2 Hf1 C2 86.31(16)
N1 Hf1 C2 91.96(14)
N3 Hf1 C2 95.74(15)
N2 Hf1 C1 78.68(16)
N1 Hf1 C1 103.57(15)
N3 Hf1 C1 127.72(15)
C2 Hf1 C1 32.42(16)
N2 Hf1 C5 105.24(16)
N1 Hf1 C5 135.35(15)
N3 Hf1 C5 127.36(14)
C2 Hf1 C5 52.68(16)
C1 Hf1 C5 31.91(16)
N2 Hf1 C10 105.22(15)
N1 Hf1 C10 97.38(15)
N3 Hf1 C10 80.08(13)
C2 Hf1 C10 168.46(15)
C1 Hf1 C10 148.40(16)
C5 Hf1 C10 121.88(16)
N2 Hf1 C6 132.82(15)
N1 Hf1 C6 128.76(15)
N3 Hf1 C6 83.94(13)
C2 Hf1 C6 137.14(15)
C1 Hf1 C6 125.55(16)
C5 Hf1 C6 94.08(16)
C10 Hf1 C6 32.14(15)
N2 Hf1 C7 118.84(15)
N1 Hf1 C7 140.99(15)
N3 Hf1 C7 114.68(14)
C2 Hf1 C7 122.15(16)
C1 Hf1 C7 98.17(17)
C5 Hf1 C7 70.05(17)
C10 Hf1 C7 51.95(16)
C6 Hf1 C7 31.60(15)
N2 Hf1 C8 87.36(15)
N1 Hf1 C8 112.53(14)
N3 Hf1 C8 132.16(14)
C2 Hf1 C8 129.27(16)
C1 Hf1 C8 97.14(17)
C5 Hf1 C8 81.03(17)
C10 Hf1 C8 52.52(15)
C6 Hf1 C8 53.23(14)
C7 Hf1 C8 31.79(15)
N2 Hf1 C9 79.71(15)
N1 Hf1 C9 88.94(14)
N3 Hf1 C9 107.50(14)
C2 Hf1 C9 156.22(16)
C1 Hf1 C9 124.78(16)
C5 Hf1 C9 112.79(16)
C10 Hf1 C9 31.63(14)
C6 Hf1 C9 53.12(14)
C7 Hf1 C9 52.14(16)
C8 Hf1 C9 31.76(15)
N2 Hf1 C4 131.51(16)
N1 Hf1 C4 142.85(15)
N3 Hf1 C4 96.01(14)
C2 Hf1 C4 52.25(15)
C1 Hf1 C4 52.90(16)
C5 Hf1 C4 31.86(15)
C10 Hf1 C4 117.17(15)
C6 Hf1 C4 85.05(15)
C7 Hf1 C4 75.57(16)
C8 Hf1 C4 99.85(16)
C9 Hf1 C4 127.61(15)
N1 Hf2 N3 82.87(14)
N1 Hf2 C11 92.09(15)
N3 Hf2 C11 129.76(14)
N1 Hf2 C15 89.31(16)
N3 Hf2 C15 97.46(14)
C11 Hf2 C15 32.33(15)
N1 Hf2 C18 84.04(15)
N3 Hf2 C18 109.53(13)
C11 Hf2 C18 119.63(15)
C15 Hf2 C18 151.07(15)
N1 Hf2 C19 101.60(16)
N3 Hf2 C19 137.52(14)
C11 Hf2 C19 92.54(16)
C15 Hf2 C19 124.59(15)
C18 Hf2 C19 31.72(15)
N1 Hf2 C17 101.11(16)
N3 Hf2 C17 85.30(13)
C11 Hf2 C17 144.09(15)
C15 Hf2 C17 169.49(16)
C18 Hf2 C17 31.70(14)
C19 Hf2 C17 52.27(15)
N1 Hf2 C12 122.45(15)
N3 Hf2 C12 135.30(15)
C11 Hf2 C12 31.91(15)
C15 Hf2 C12 52.13(16)
C18 Hf2 C12 109.29(15)
C19 Hf2 C12 77.58(16)
C17 Hf2 C12 119.46(16)
N1 Hf2 C14 116.27(15)
N3 Hf2 C14 85.33(13)
C11 Hf2 C14 52.53(15)
C15 Hf2 C14 31.27(14)
C18 Hf2 C14 156.78(15)
C19 Hf2 C14 126.87(15)
C17 Hf2 C14 139.85(15)
C12 Hf2 C14 51.25(15)
N1 Hf2 C20 132.44(16)
N3 Hf2 C20 123.59(14)
C11 Hf2 C20 96.15(16)
C15 Hf2 C20 120.45(16)
C18 Hf2 C20 51.48(16)
C19 Hf2 C20 31.48(15)
C17 Hf2 C20 50.81(16)
C12 Hf2 C20 68.66(16)
C14 Hf2 C20 105.56(16)
N1 Hf2 C16 132.10(16)
N3 Hf2 C16 94.01(13)
C11 Hf2 C16 123.61(15)
C15 Hf2 C16 138.17(16)
C18 Hf2 C16 51.95(15)
C19 Hf2 C16 51.72(14)
C17 Hf2 C16 31.32(15)
C12 Hf2 C16 92.80(15)
C14 Hf2 C16 111.03(15)
C20 Hf2 C16 29.98(14)
N1 Hf2 C13 140.44(15)
N3 Hf2 C13 105.88(14)
C11 Hf2 C13 52.27(15)
C15 Hf2 C13 51.67(15)
C18 Hf2 C13 125.89(15)
C19 Hf2 C13 97.08(16)
C17 Hf2 C13 117.82(15)
C12 Hf2 C13 30.74(15)
C14 Hf2 C13 30.89(14)
C20 Hf2 C13 74.99(16)
C16 Hf2 C13 86.50(15)
N2 Si1 C33 119.6(2)
N2 N1 Hf2 176.0(3)
N2 N1 Hf1 69.3(2)
Hf2 N1 Hf1 107.38(15)
N1 N2 Si1 121.2(3)
N1 N2 Hf1 72.3(2)
Si1 N2 Hf1 162.1(2)
C39 N3 Hf2 143.0(3)
C39 N3 Hf1 123.1(3)
Hf2 N3 Hf1 93.86(13)
C5 C1 C2 106.5(4)
C5 C1 C21 124.7(5)
C2 C1 C21 128.5(5)
C5 C1 Hf1 74.2(3)
C2 C1 Hf1 73.9(3)
C21 C1 Hf1 121.6(4)
C1 C2 C3 108.6(4)
C1 C2 Hf1 73.7(3)
C3 C2 Hf1 77.9(3)
C4 C3 C2 107.9(4)
C4 C3 C22 124.9(5)
C2 C3 C22 126.5(5)
C4 C3 Hf1 73.9(3)
C2 C3 Hf1 70.4(3)
C22 C3 Hf1 129.3(3)
C3 C4 C5 107.5(4)
C3 C4 C23 125.4(5)
C5 C4 C23 125.8(4)
C3 C4 Hf1 75.3(3)
C5 C4 Hf1 71.1(3)
C23 C4 Hf1 129.2(3)
C1 C5 C4 109.4(4)
C1 C5 Hf1 73.8(3)
C4 C5 Hf1 77.0(3)
C7 C6 C10 105.6(4)
C7 C6 C24 125.7(4)
C10 C6 C24 127.0(4)
C7 C6 Hf1 74.6(3)
C10 C6 Hf1 73.0(3)
C24 C6 Hf1 128.8(3)
C6 C7 C8 110.1(4)
C6 C7 Hf1 73.8(3)
C8 C7 Hf1 74.2(3)
C7 C8 C9 106.9(4)
C7 C8 C25 125.7(5)
C9 C8 C25 127.0(5)
C7 C8 Hf1 74.1(3)
C9 C8 Hf1 74.4(3)
C25 C8 Hf1 123.0(4)
C10 C9 C8 107.5(4)
C10 C9 C26 127.6(5)
C8 C9 C26 124.8(4)
C10 C9 Hf1 72.6(3)
C8 C9 Hf1 73.9(3)
C26 C9 Hf1 123.0(3)
C9 C10 C6 109.9(4)
C9 C10 Hf1 75.8(3)
C6 C10 Hf1 74.8(3)
C15 C11 C12 106.4(4)
C15 C11 C27 127.1(5)
C12 C11 C27 126.0(5)
C15 C11 Hf2 74.3(3)
C12 C11 Hf2 77.0(3)
C27 C11 Hf2 120.6(4)
C13 C12 C11 109.7(4)
C13 C12 Hf2 78.1(3)
C11 C12 Hf2 71.1(3)
C12 C13 C14 106.8(4)
C12 C13 C28 127.4(5)
C14 C13 C28 125.5(4)
C12 C13 Hf2 71.2(3)
C14 C13 Hf2 72.7(3)
C28 C13 Hf2 126.1(3)
C15 C14 C13 108.0(4)
C15 C14 C29 126.3(4)
C13 C14 C29 124.4(4)
C15 C14 Hf2 70.3(3)
C13 C14 Hf2 76.4(3)
C29 C14 Hf2 129.0(3)
C14 C15 C11 109.2(4)
C14 C15 Hf2 78.5(3)
C11 C15 Hf2 73.4(3)
C20 C16 C17 106.7(4)
C20 C16 C30 125.6(5)
C17 C16 C30 126.8(5)
C20 C16 Hf2 74.5(3)
C17 C16 Hf2 70.5(2)
C30 C16 Hf2 128.4(3)
C18 C17 C16 109.0(4)
C18 C17 Hf2 74.2(3)
C16 C17 Hf2 78.2(3)
C19 C18 C17 107.3(4)
C19 C18 C31 125.2(4)
C17 C18 C31 127.3(4)
C19 C18 Hf2 73.8(3)
C17 C18 Hf2 74.1(3)
C31 C18 Hf2 120.7(3)
C18 C19 C20 107.2(4)
C18 C19 C32 125.7(5)
C20 C19 C32 125.9(5)
C18 C19 Hf2 74.5(3)
C20 C19 Hf2 77.9(3)
C32 C19 Hf2 122.9(3)
C16 C20 C19 109.6(4)
C16 C20 Hf2 75.5(3)
C19 C20 Hf2 70.6(3)
C38 C33 C34 112.3(6)
C38 C33 Si1 121.3(5)
C34 C33 Si1 111.5(5)
C33 C34 C35 115.4(8)
C36 C35 C34 113.5(8)
C35 C36 C37 105.7(8)
C38 C37 C36 111.4(8)
C33 C38 C37 113.8(7)
N3 C39 C40 128.9(4)
C39 C40 C41 111.4(4)
C39 C40 C45 111.5(4)
C41 C40 C45 106.9(4)
C42 C41 C40 111.6(4)
C43 C42 C41 112.1(5)
C42 C43 C44 111.8(5)
C43 C44 C45 109.6(5)
C44 C45 C40 110.3(4)

loop_
_geom_bond_atom_site_label_1
_geom_bond_atom_site_label_2
_geom_bond_distance
Hf1 N2 2.128(4)
Hf1 N1 2.167(3)
Hf1 N3 2.297(3)
Hf1 C2 2.549(5)
Hf1 C1 2.548(5)
Hf1 C5 2.553(4)
Hf1 C10 2.554(5)
Hf1 C6 2.577(5)
Hf1 C7 2.587(5)
Hf1 C8 2.588(5)
Hf1 C9 2.594(5)
Hf1 C4 2.628(4)
Hf2 N1 1.921(4)
Hf2 N3 2.216(3)
Hf2 C11 2.536(4)
Hf2 C15 2.548(5)
Hf2 C18 2.582(5)
Hf2 C19 2.574(5)
Hf2 C17 2.582(5)
Hf2 C12 2.611(5)
Hf2 C14 2.652(5)
Hf2 C20 2.668(4)
Hf2 C16 2.681(4)
Hf2 C13 2.700(5)
Si1 N2 1.701(4)
Si1 C33 1.882(6)
N1 N2 1.412(5)
N3 C39 1.274(5)
C1 C5 1.402(7)
C1 C2 1.423(7)
C1 C21 1.503(7)
C2 C3 1.423(7)
C3 C4 1.399(6)
C3 C22 1.501(7)
C4 C5 1.424(7)
C4 C23 1.502(7)
C6 C7 1.406(7)
C6 C10 1.421(7)
C6 C24 1.495(6)
C7 C8 1.417(7)
C8 C9 1.418(7)
C8 C25 1.495(7)
C9 C10 1.404(6)
C9 C26 1.501(7)
C11 C15 1.415(7)
C11 C12 1.417(7)
C11 C27 1.501(7)
C12 C13 1.410(7)
C13 C14 1.426(7)
C13 C28 1.501(7)
C14 C15 1.405(7)
C14 C29 1.496(7)
C16 C20 1.384(6)
C16 C17 1.424(7)
C16 C30 1.505(7)
C17 C18 1.410(6)
C18 C19 1.409(6)
C18 C31 1.501(7)
C19 C20 1.425(7)
C19 C32 1.509(6)
C33 C38 1.457(8)
C33 C34 1.485(9)
C34 C35 1.517(9)
C35 C36 1.450(10)
C36 C37 1.522(10)
C37 C38 1.524(9)
C39 C40 1.500(6)
C40 C41 1.531(6)
C40 C45 1.547(7)
C41 C42 1.531(7)
C42 C43 1.504(9)
C43 C44 1.531(9)
C44 C45 1.539(7)
